data_7042256
loop_
_publ_author_name
'Ghosh, Debashis'
'Fukushima, Takashi'
'Kobayashi, Katsuaki'
'Sen, Susan'
'Kitagawa, Susumu'
'Kato, Tatsuhisa'
'Tanaka, Koji'

_publ_section_title
;
 Base assisted C-C coupling between carbonyl and polypyridyl ligands in a
 Ru-NADH-type carbonyl complex.
;
_journal_issue 13
_journal_name_full 'Dalton transactions (Cambridge, England : 2003)'
_journal_page_first 4373
_journal_page_last 4381
_journal_paper_doi 10.1039/c7dt00312a
_journal_volume 46
_journal_year 2017
_chemical_formula_sum 'C33 H21 Cl N6 O6.5 Ru'
_chemical_formula_weight 742.08
_space_group_crystal_system triclinic
_space_group_IT_number 2
_space_group_name_Hall '-P 1'
_space_group_name_H-M_alt 'P -1'
_symmetry_space_group_name_Hall '-P 1'
_symmetry_space_group_name_H-M 'P -1'
_atom_sites_solution_hydrogens geom
_audit_creation_method SHELXL-2016/4
_audit_update_record
;
2016-11-16 deposited with the CCDC.
2017-02-24 downloaded from the CCDC.
;
_cell_angle_alpha 90.226(5)
_cell_angle_beta 98.860(8)
_cell_angle_gamma 97.136(7)
_cell_formula_units_Z 2
_cell_length_a 8.4666(11)
_cell_length_b 11.6275(14)
_cell_length_c 16.1049(19)
_cell_measurement_reflns_used 5863
_cell_measurement_temperature 173(2)
_cell_measurement_theta_max 31.0447
_cell_measurement_theta_min 2.4543
_cell_volume 1554.0(3)
_computing_cell_refinement 'CrystalClear (Rigaku Inc., 2008)'
_computing_data_collection 'CrystalClear (Rigaku Inc., 2008)'
_computing_data_reduction 'CrystalClear (Rigaku Inc., 2008)'
_computing_structure_refinement 'SHELXL-2016/4 (Sheldrick, 2016)'
_computing_structure_solution 'SHELXT 2014/5 (Sheldrick, 2014)'
_diffrn_ambient_temperature 173(2)
_diffrn_measured_fraction_theta_full 0.969
_diffrn_measured_fraction_theta_max 0.949
_diffrn_measurement_device_type 'RIGAKU/MSC Meacury CCD'
_diffrn_measurement_method 'omega scan'
_diffrn_radiation_type MoK\a
_diffrn_radiation_wavelength 0.71075
_diffrn_reflns_av_R_equivalents 0.0277
_diffrn_reflns_av_unetI/netI 0.0523
_diffrn_reflns_Laue_measured_fraction_full 0.969
_diffrn_reflns_Laue_measured_fraction_max 0.949
_diffrn_reflns_limit_h_max 10
_diffrn_reflns_limit_h_min -10
_diffrn_reflns_limit_k_max 15
_diffrn_reflns_limit_k_min -15
_diffrn_reflns_limit_l_max 20
_diffrn_reflns_limit_l_min -14
_diffrn_reflns_number 12223
_diffrn_reflns_point_group_measured_fraction_full 0.969
_diffrn_reflns_point_group_measured_fraction_max 0.949
_diffrn_reflns_theta_full 25.242
_diffrn_reflns_theta_max 27.500
_diffrn_reflns_theta_min 2.561
_exptl_absorpt_coefficient_mu 0.649
_exptl_crystal_colour 'Dark Red'
_exptl_crystal_density_diffrn 1.586
_exptl_crystal_description Block
_exptl_crystal_F_000 748
_exptl_crystal_size_max 0.3000
_exptl_crystal_size_mid 0.2000
_exptl_crystal_size_min 0.1500
_refine_diff_density_max 1.328
_refine_diff_density_min -0.645
_refine_diff_density_rms 0.105
_refine_ls_extinction_method none
_refine_ls_goodness_of_fit_ref 1.039
_refine_ls_hydrogen_treatment constr
_refine_ls_matrix_type full
_refine_ls_number_parameters 433
_refine_ls_number_reflns 6747
_refine_ls_number_restraints 0
_refine_ls_restrained_S_all 1.039
_refine_ls_R_factor_all 0.0570
_refine_ls_R_factor_gt 0.0492
_refine_ls_shift/su_max 0.001
_refine_ls_shift/su_mean 0.000
_refine_ls_structure_factor_coef Fsqd
_refine_ls_weighting_details 'w=1/[\s^2^(Fo^2^)+(0.0687P)^2^+2.2893P] where P=(Fo^2^+2Fc^2^)/3'
_refine_ls_weighting_scheme calc
_refine_ls_wR_factor_gt 0.1279
_refine_ls_wR_factor_ref 0.1347
_reflns_Friedel_coverage 0.000
_reflns_number_gt 5862
_reflns_number_total 6747
_reflns_threshold_expression 'I > 2\s(I)'
_cod_data_source_file c7dt00312a2.cif
_cod_data_source_block RutpyCOb_a
_cod_depositor_comments 'Adding full bibliography for 7042254--7042257.cif.'
_cod_original_formula_sum 'C33 H21 Cl N6 O6.50 Ru'
_cod_database_code 7042256
_shelx_shelxl_version_number 2016/4
_shelx_space_group_comment
;
The symmetry employed for this shelxl refinement is uniquely defined
by the following loop, which should always be used as a source of
symmetry information in preference to the above space-group names.
They are only intended as comments.
;

loop_
_space_group_symop_operation_xyz
'x, y, z'
'-x, -y, -z'

loop_
_atom_site_label
_atom_site_type_symbol
_atom_site_fract_x
_atom_site_fract_y
_atom_site_fract_z
_atom_site_U_iso_or_equiv
_atom_site_adp_type
_atom_site_occupancy
_atom_site_site_symmetry_order
_atom_site_calc_flag
_atom_site_refinement_flags_posn
_atom_site_refinement_flags_adp
_atom_site_refinement_flags_occupancy
C1 C 0.3795(4) 0.9439(3) 0.0863(2) 0.0296(8) Uani 1 1 d . . .
H1 H 0.378960 0.876179 0.055340 0.035 Uiso 1 1 calc R U .
C2 C 0.3169(5) 1.0371(4) 0.0465(3) 0.0382(10) Uani 1 1 d . . .
H2 H 0.275195 1.031675 -0.010483 0.046 Uiso 1 1 calc R U .
C3 C 0.3165(5) 1.1377(4) 0.0914(3) 0.0416(10) Uani 1 1 d . . .
H3 H 0.271599 1.200002 0.065577 0.050 Uiso 1 1 calc R U .
C4 C 0.3833(5) 1.1453(3) 0.1750(3) 0.0374(10) Uani 1 1 d . . .
H4 H 0.386375 1.213208 0.206189 0.045 Uiso 1 1 calc R U .
C5 C 0.4462(4) 1.0495(3) 0.2119(2) 0.0282(8) Uani 1 1 d . . .
C6 C 0.5255(5) 1.0495(3) 0.2992(2) 0.0275(8) Uani 1 1 d . . .
C7 C 0.5562(5) 1.1451(4) 0.3571(3) 0.0373(9) Uani 1 1 d . . .
H7 H 0.520620 1.215408 0.341104 0.045 Uiso 1 1 calc R U .
C8 C 0.6368(6) 1.1343(3) 0.4355(3) 0.0397(10) Uani 1 1 d . . .
H8 H 0.656017 1.196930 0.473345 0.048 Uiso 1 1 calc R U .
C9 C 0.6922(5) 1.0265(3) 0.4599(2) 0.0329(9) Uani 1 1 d . . .
C10 C 0.6574(4) 0.9351(3) 0.4000(2) 0.0264(8) Uani 1 1 d . . .
C11 C 0.7052(4) 0.8260(3) 0.4165(2) 0.0250(7) Uani 1 1 d . . .
C12 C 0.7945(5) 0.8132(4) 0.4964(2) 0.0311(8) Uani 1 1 d . . .
C13 C 0.8267(5) 0.9118(4) 0.5533(3) 0.0382(10) Uani 1 1 d . . .
C14 C 0.9175(7) 0.9017(5) 0.6338(3) 0.0581(14) Uani 1 1 d . . .
H14 H 0.935551 0.964392 0.671600 0.070 Uiso 1 1 calc R U .
C15 C 0.9785(8) 0.8023(5) 0.6568(3) 0.0685(17) Uani 1 1 d . . .
H15 H 1.038999 0.797546 0.709740 0.082 Uiso 1 1 calc R U .
C16 C 0.9502(7) 0.7056(5) 0.6004(3) 0.0603(15) Uani 1 1 d . . .
H16 H 0.993078 0.637875 0.616788 0.072 Uiso 1 1 calc R U .
C17 C 0.8619(6) 0.7099(4) 0.5230(3) 0.0443(11) Uani 1 1 d . . .
H17 H 0.844967 0.645311 0.486936 0.053 Uiso 1 1 calc R U .
C18 C 0.2239(5) 0.7816(3) 0.3210(2) 0.0311(8) Uani 1 1 d . . .
H18 H 0.259453 0.854483 0.345739 0.037 Uiso 1 1 calc R U .
C19 C 0.0780(5) 0.7249(4) 0.3360(3) 0.0393(10) Uani 1 1 d . . .
H19 H 0.016750 0.758970 0.370151 0.047 Uiso 1 1 calc R U .
C20 C 0.0252(5) 0.6169(4) 0.2994(3) 0.0416(10) Uani 1 1 d . . .
H20 H -0.072539 0.577038 0.308577 0.050 Uiso 1 1 calc R U .
C21 C 0.1181(5) 0.5684(4) 0.2491(3) 0.0368(9) Uani 1 1 d . . .
H21 H 0.083575 0.495580 0.224058 0.044 Uiso 1 1 calc R U .
C22 C 0.2638(4) 0.6292(3) 0.2360(2) 0.0266(8) Uani 1 1 d . . .
C23 C 0.3734(5) 0.5854(3) 0.1845(2) 0.0270(8) Uani 1 1 d . . .
C24 C 0.3547(5) 0.4776(3) 0.1451(3) 0.0387(10) Uani 1 1 d . . .
H24 H 0.262835 0.425384 0.147022 0.046 Uiso 1 1 calc R U .
C25 C 0.4748(6) 0.4488(4) 0.1030(3) 0.0419(10) Uani 1 1 d . . .
H25 H 0.463978 0.376501 0.076433 0.050 Uiso 1 1 calc R U .
C26 C 0.6118(5) 0.5270(3) 0.0999(3) 0.0364(9) Uani 1 1 d . . .
H26 H 0.694008 0.507233 0.072548 0.044 Uiso 1 1 calc R U .
C27 C 0.6229(5) 0.6343(3) 0.1383(2) 0.0263(7) Uani 1 1 d . . .
C28 C 0.7566(4) 0.7276(3) 0.1411(2) 0.0262(7) Uani 1 1 d . . .
C29 C 0.8861(5) 0.7244(4) 0.0987(3) 0.0352(9) Uani 1 1 d . . .
H29 H 0.894615 0.658590 0.067481 0.042 Uiso 1 1 calc R U .
C30 C 1.0021(5) 0.8188(4) 0.1028(3) 0.0425(10) Uani 1 1 d . . .
H30 H 1.090111 0.817311 0.074793 0.051 Uiso 1 1 calc R U .
C31 C 0.9866(5) 0.9155(4) 0.1488(3) 0.0390(10) Uani 1 1 d . . .
H31 H 1.063931 0.980236 0.152210 0.047 Uiso 1 1 calc R U .
C32 C 0.8554(5) 0.9154(3) 0.1896(2) 0.0305(8) Uani 1 1 d . . .
H32 H 0.845201 0.981653 0.219888 0.037 Uiso 1 1 calc R U .
C33 C 0.6506(4) 0.7357(3) 0.3446(2) 0.0248(7) Uani 1 1 d . . .
RU1 Ru 0.53780(3) 0.80833(2) 0.24515(2) 0.02196(11) Uani 1 1 d . . .
CL1 Cl 0.85103(13) 0.27334(9) 0.10486(7) 0.0398(2) Uani 1 1 d . . .
N1 N 0.5045(4) 0.6617(2) 0.17942(18) 0.0230(6) Uani 1 1 d . . .
O1 O 0.6816(4) 0.6363(2) 0.35603(18) 0.0360(6) Uani 1 1 d . . .
N2 N 0.4410(4) 0.9483(3) 0.16840(19) 0.0254(6) Uani 1 1 d . . .
N3 N 0.5757(4) 0.9483(2) 0.32111(18) 0.0233(6) Uani 1 1 d . . .
N4 N 0.3163(4) 0.7362(3) 0.27238(19) 0.0249(6) Uani 1 1 d . . .
N5 N 0.7413(4) 0.8237(3) 0.18749(18) 0.0241(6) Uani 1 1 d . . .
N6 N 0.7753(5) 1.0152(3) 0.5360(2) 0.0413(9) Uani 1 1 d . . .
O2 O 0.7539(7) 0.3024(4) 0.0309(2) 0.0954(18) Uani 1 1 d . . .
O3 O 0.6393(7) 0.4020(4) 0.3045(3) 0.0930(16) Uani 1 1 d . . .
O4 O 0.8308(6) 0.3405(5) 0.1752(3) 0.0947(17) Uani 1 1 d . . .
O5 O 0.4277(12) 0.5542(8) 0.4871(6) 0.103(4) Uani 0.5 1 d . . P
O6 O 0.8163(12) 0.1600(5) 0.1148(5) 0.204(5) Uani 1 1 d . . .
O7 O 1.0086(7) 0.2949(10) 0.0987(5) 0.214(5) Uani 1 1 d . . .

loop_
_atom_site_aniso_label
_atom_site_aniso_U_11
_atom_site_aniso_U_22
_atom_site_aniso_U_33
_atom_site_aniso_U_23
_atom_site_aniso_U_13
_atom_site_aniso_U_12
C1 0.0228(18) 0.036(2) 0.0280(18) 0.0019(15) 0.0022(15) -0.0023(15)
C2 0.034(2) 0.047(2) 0.029(2) 0.0105(18) -0.0010(17) -0.0078(18)
C3 0.041(2) 0.033(2) 0.047(2) 0.0135(19) -0.004(2) -0.0008(18)
C4 0.039(2) 0.0253(19) 0.045(2) 0.0060(17) -0.0009(19) 0.0025(17)
C5 0.0260(18) 0.0251(18) 0.0315(19) 0.0032(15) 0.0005(15) 0.0006(14)
C6 0.0287(19) 0.0211(17) 0.0315(19) 0.0000(14) 0.0011(15) 0.0024(14)
C7 0.039(2) 0.0256(19) 0.047(2) -0.0040(17) 0.0000(19) 0.0091(17)
C8 0.050(3) 0.026(2) 0.041(2) -0.0149(17) -0.001(2) 0.0066(18)
C9 0.037(2) 0.030(2) 0.0298(19) -0.0067(16) -0.0010(16) 0.0034(17)
C10 0.0287(19) 0.0251(18) 0.0251(17) -0.0041(14) 0.0046(15) 0.0019(15)
C11 0.0255(18) 0.0242(17) 0.0247(17) 0.0007(13) 0.0033(14) 0.0017(14)
C12 0.032(2) 0.036(2) 0.0250(18) 0.0018(15) 0.0016(15) 0.0055(17)
C13 0.039(2) 0.042(2) 0.031(2) -0.0056(18) -0.0046(18) 0.0072(19)
C14 0.066(3) 0.058(3) 0.041(3) -0.003(2) -0.019(2) 0.010(3)
C15 0.084(4) 0.072(4) 0.040(3) -0.002(3) -0.024(3) 0.014(3)
C16 0.074(4) 0.054(3) 0.049(3) 0.006(2) -0.014(3) 0.021(3)
C17 0.055(3) 0.037(2) 0.038(2) 0.0031(19) -0.004(2) 0.009(2)
C18 0.0283(19) 0.032(2) 0.035(2) -0.0012(16) 0.0065(16) 0.0089(16)
C19 0.031(2) 0.046(2) 0.045(2) 0.004(2) 0.0150(19) 0.0085(19)
C20 0.030(2) 0.039(2) 0.057(3) 0.007(2) 0.015(2) -0.0028(18)
C21 0.030(2) 0.028(2) 0.050(2) 0.0037(18) 0.0049(18) -0.0014(16)
C22 0.0242(18) 0.0235(17) 0.0312(19) 0.0024(14) 0.0028(15) 0.0013(14)
C23 0.0287(19) 0.0207(17) 0.0302(19) -0.0012(14) 0.0017(15) 0.0011(14)
C24 0.042(2) 0.0245(19) 0.047(2) -0.0045(17) 0.007(2) -0.0055(17)
C25 0.052(3) 0.0232(19) 0.051(3) -0.0125(18) 0.012(2) 0.0020(18)
C26 0.045(2) 0.029(2) 0.038(2) -0.0042(17) 0.0131(19) 0.0080(18)
C27 0.0292(19) 0.0239(17) 0.0259(18) -0.0019(14) 0.0032(15) 0.0052(15)
C28 0.0258(18) 0.0269(18) 0.0253(17) -0.0030(14) 0.0011(14) 0.0050(15)
C29 0.032(2) 0.043(2) 0.032(2) -0.0059(17) 0.0081(17) 0.0048(18)
C30 0.028(2) 0.061(3) 0.038(2) -0.004(2) 0.0084(18) 0.002(2)
C31 0.027(2) 0.051(3) 0.036(2) -0.0023(19) 0.0054(17) -0.0087(18)
C32 0.0291(19) 0.0301(19) 0.0284(19) -0.0016(15) 0.0000(15) -0.0061(15)
C33 0.0225(17) 0.0258(18) 0.0263(17) 0.0008(14) 0.0055(14) 0.0015(14)
RU1 0.02274(17) 0.01974(16) 0.02269(16) -0.00275(10) 0.00285(11) 0.00080(11)
CL1 0.0425(6) 0.0362(5) 0.0410(6) -0.0078(4) 0.0047(5) 0.0087(4)
N1 0.0246(15) 0.0217(14) 0.0222(14) -0.0017(11) 0.0038(12) 0.0008(12)
O1 0.0463(17) 0.0239(14) 0.0373(15) 0.0009(11) 0.0019(13) 0.0079(12)
N2 0.0223(15) 0.0248(15) 0.0281(15) 0.0011(12) 0.0041(12) -0.0010(12)
N3 0.0246(15) 0.0205(14) 0.0233(14) -0.0012(11) 0.0011(12) 0.0009(12)
N4 0.0230(15) 0.0227(15) 0.0289(15) -0.0008(12) 0.0038(12) 0.0031(12)
N5 0.0232(15) 0.0254(15) 0.0227(14) -0.0010(12) 0.0020(12) 0.0008(12)
N6 0.050(2) 0.039(2) 0.0312(18) -0.0114(15) -0.0067(16) 0.0081(17)
O2 0.157(5) 0.084(3) 0.047(2) -0.022(2) -0.026(3) 0.076(3)
O3 0.158(5) 0.045(2) 0.083(3) 0.008(2) 0.043(3) 0.010(3)
O4 0.119(4) 0.129(4) 0.044(2) -0.027(2) -0.004(2) 0.069(4)
O5 0.127(9) 0.110(8) 0.059(5) -0.022(5) 0.057(6) -0.082(6)
O6 0.339(12) 0.040(3) 0.172(7) 0.020(4) -0.113(7) -0.024(5)
O7 0.061(4) 0.411(14) 0.153(7) -0.130(8) 0.037(4) -0.049(6)

loop_
_atom_type_symbol
_atom_type_description
_atom_type_scat_dispersion_real
_atom_type_scat_dispersion_imag
_atom_type_scat_source
C C 0.0033 0.0016 'International Tables Vol C Tables 4.2.6.8 and 6.1.1.4'
H H 0.0000 0.0000 'International Tables Vol C Tables 4.2.6.8 and 6.1.1.4'
N N 0.0061 0.0033 'International Tables Vol C Tables 4.2.6.8 and 6.1.1.4'
O O 0.0106 0.0060 'International Tables Vol C Tables 4.2.6.8 and 6.1.1.4'
Cl Cl 0.1484 0.1585 'International Tables Vol C Tables 4.2.6.8 and 6.1.1.4'
Ru Ru -1.2594 0.8363 'International Tables Vol C Tables 4.2.6.8 and 6.1.1.4'

loop_
_geom_angle_atom_site_label_1
_geom_angle_atom_site_label_2
_geom_angle_atom_site_label_3
_geom_angle
N2 C1 C2 121.9(4)
N2 C1 H1 119.0
C2 C1 H1 119.0
C3 C2 C1 119.7(4)
C3 C2 H2 120.1
C1 C2 H2 120.1
C2 C3 C4 119.3(4)
C2 C3 H3 120.4
C4 C3 H3 120.4
C3 C4 C5 118.7(4)
C3 C4 H4 120.6
C5 C4 H4 120.6
N2 C5 C4 122.0(4)
N2 C5 C6 114.6(3)
C4 C5 C6 123.3(4)
N3 C6 C7 120.5(3)
N3 C6 C5 112.9(3)
C7 C6 C5 126.5(3)
C8 C7 C6 120.4(4)
C8 C7 H7 119.8
C6 C7 H7 119.8
C7 C8 C9 119.8(4)
C7 C8 H8 120.1
C9 C8 H8 120.1
N6 C9 C10 122.3(4)
N6 C9 C8 120.6(4)
C10 C9 C8 117.1(4)
N3 C10 C11 115.8(3)
N3 C10 C9 121.9(3)
C11 C10 C9 122.4(3)
C10 C11 C12 116.0(3)
C10 C11 C33 115.0(3)
C12 C11 C33 129.0(3)
C11 C12 C17 124.1(4)
C11 C12 C13 117.9(4)
C17 C12 C13 118.0(4)
N6 C13 C14 116.3(4)
N6 C13 C12 124.6(4)
C14 C13 C12 119.2(4)
C15 C14 C13 121.1(5)
C15 C14 H14 119.5
C13 C14 H14 119.5
C14 C15 C16 120.1(5)
C14 C15 H15 120.0
C16 C15 H15 120.0
C17 C16 C15 121.3(5)
C17 C16 H16 119.4
C15 C16 H16 119.4
C16 C17 C12 120.4(4)
C16 C17 H17 119.8
C12 C17 H17 119.8
N4 C18 C19 122.9(4)
N4 C18 H18 118.5
C19 C18 H18 118.5
C20 C19 C18 118.6(4)
C20 C19 H19 120.7
C18 C19 H19 120.7
C21 C20 C19 119.6(4)
C21 C20 H20 120.2
C19 C20 H20 120.2
C20 C21 C22 119.5(4)
C20 C21 H21 120.3
C22 C21 H21 120.3
N4 C22 C21 121.0(4)
N4 C22 C23 114.9(3)
C21 C22 C23 124.1(3)
N1 C23 C24 120.3(4)
N1 C23 C22 112.9(3)
C24 C23 C22 126.8(4)
C25 C24 C23 118.8(4)
C25 C24 H24 120.6
C23 C24 H24 120.6
C24 C25 C26 120.6(4)
C24 C25 H25 119.7
C26 C25 H25 119.7
C27 C26 C25 118.4(4)
C27 C26 H26 120.8
C25 C26 H26 120.8
N1 C27 C26 120.6(4)
N1 C27 C28 113.3(3)
C26 C27 C28 126.2(4)
N5 C28 C29 121.2(4)
N5 C28 C27 114.3(3)
C29 C28 C27 124.4(3)
C30 C29 C28 119.7(4)
C30 C29 H29 120.1
C28 C29 H29 120.1
C29 C30 C31 119.2(4)
C29 C30 H30 120.4
C31 C30 H30 120.4
C32 C31 C30 119.3(4)
C32 C31 H31 120.4
C30 C31 H31 120.4
N5 C32 C31 122.7(4)
N5 C32 H32 118.6
C31 C32 H32 118.6
O1 C33 C11 118.7(3)
O1 C33 RU1 131.3(3)
C11 C33 RU1 110.1(2)
N1 RU1 C33 91.77(13)
N1 RU1 N3 174.75(11)
C33 RU1 N3 83.21(13)
N1 RU1 N4 78.97(12)
C33 RU1 N4 91.01(13)
N3 RU1 N4 99.53(12)
N1 RU1 N5 78.70(12)
C33 RU1 N5 91.77(13)
N3 RU1 N5 102.90(12)
N4 RU1 N5 157.56(12)
N1 RU1 N2 110.73(12)
C33 RU1 N2 157.44(13)
N3 RU1 N2 74.34(12)
N4 RU1 N2 94.83(11)
N5 RU1 N2 91.07(11)
O6 CL1 O7 107.8(7)
O6 CL1 O2 107.3(4)
O7 CL1 O2 111.4(5)
O6 CL1 O4 113.0(5)
O7 CL1 O4 105.4(4)
O2 CL1 O4 111.9(2)
C23 N1 C27 121.3(3)
C23 N1 RU1 119.2(2)
C27 N1 RU1 119.0(2)
C1 N2 C5 118.2(3)
C1 N2 RU1 127.8(3)
C5 N2 RU1 114.0(2)
C6 N3 C10 120.3(3)
C6 N3 RU1 123.8(2)
C10 N3 RU1 115.9(2)
C18 N4 C22 118.5(3)
C18 N4 RU1 127.6(3)
C22 N4 RU1 113.9(2)
C32 N5 C28 117.9(3)
C32 N5 RU1 127.9(3)
C28 N5 RU1 114.3(2)
C9 N6 C13 116.9(3)

loop_
_geom_bond_atom_site_label_1
_geom_bond_atom_site_label_2
_geom_bond_distance
C1 N2 1.343(5)
C1 C2 1.381(6)
C1 H1 0.9300
C2 C3 1.374(6)
C2 H2 0.9300
C3 C4 1.375(6)
C3 H3 0.9300
C4 C5 1.390(5)
C4 H4 0.9300
C5 N2 1.359(5)
C5 C6 1.461(5)
C6 N3 1.331(4)
C6 C7 1.421(5)
C7 C8 1.354(6)
C7 H7 0.9300
C8 C9 1.428(6)
C8 H8 0.9300
C9 N6 1.332(5)
C9 C10 1.406(5)
C10 N3 1.368(5)
C10 C11 1.392(5)
C11 C12 1.407(5)
C11 C33 1.536(5)
C12 C17 1.433(6)
C12 C13 1.437(6)
C13 N6 1.345(6)
C13 C14 1.416(6)
C14 C15 1.353(8)
C14 H14 0.9300
C15 C16 1.416(8)
C15 H15 0.9300
C16 C17 1.356(6)
C16 H16 0.9300
C17 H17 0.9300
C18 N4 1.338(5)
C18 C19 1.382(6)
C18 H18 0.9300
C19 C20 1.378(6)
C19 H19 0.9300
C20 C21 1.377(6)
C20 H20 0.9300
C21 C22 1.389(5)
C21 H21 0.9300
C22 N4 1.366(5)
C22 C23 1.470(5)
C23 N1 1.346(5)
C23 C24 1.383(5)
C24 C25 1.378(6)
C24 H24 0.9300
C25 C26 1.389(6)
C25 H25 0.9300
C26 C27 1.378(5)
C26 H26 0.9300
C27 N1 1.351(5)
C27 C28 1.463(5)
C28 N5 1.372(5)
C28 C29 1.383(5)
C29 C30 1.373(6)
C29 H29 0.9300
C30 C31 1.375(6)
C30 H30 0.9300
C31 C32 1.375(6)
C31 H31 0.9300
C32 N5 1.344(5)
C32 H32 0.9300
C33 O1 1.226(4)
C33 RU1 1.983(4)
RU1 N1 1.970(3)
RU1 N3 1.995(3)
RU1 N4 2.069(3)
RU1 N5 2.069(3)
RU1 N2 2.210(3)
CL1 O6 1.330(5)
CL1 O7 1.345(6)
CL1 O2 1.407(4)
CL1 O4 1.416(4)

loop_
_geom_torsion_atom_site_label_1
_geom_torsion_atom_site_label_2
_geom_torsion_atom_site_label_3
_geom_torsion_atom_site_label_4
_geom_torsion
N2 C1 C2 C3 -0.1(6)
C1 C2 C3 C4 2.0(6)
C2 C3 C4 C5 -1.4(6)
C3 C4 C5 N2 -1.1(6)
C3 C4 C5 C6 177.5(4)
N2 C5 C6 N3 -1.5(5)
C4 C5 C6 N3 179.7(4)
N2 C5 C6 C7 176.0(4)
C4 C5 C6 C7 -2.7(7)
N3 C6 C7 C8 0.0(6)
C5 C6 C7 C8 -177.4(4)
C6 C7 C8 C9 0.4(7)
C7 C8 C9 N6 178.2(4)
C7 C8 C9 C10 -0.7(7)
N6 C9 C10 N3 -178.2(4)
C8 C9 C10 N3 0.7(6)
N6 C9 C10 C11 1.1(6)
C8 C9 C10 C11 180.0(4)
N3 C10 C11 C12 177.7(3)
C9 C10 C11 C12 -1.7(6)
N3 C10 C11 C33 -3.0(5)
C9 C10 C11 C33 177.6(3)
C10 C11 C12 C17 -176.3(4)
C33 C11 C12 C17 4.5(7)
C10 C11 C12 C13 0.6(6)
C33 C11 C12 C13 -178.6(4)
C11 C12 C13 N6 1.0(7)
C17 C12 C13 N6 178.1(4)
C11 C12 C13 C14 -179.5(4)
C17 C12 C13 C14 -2.4(7)
N6 C13 C14 C15 -178.3(6)
C12 C13 C14 C15 2.2(9)
C13 C14 C15 C16 -0.8(10)
C14 C15 C16 C17 -0.3(10)
C15 C16 C17 C12 -0.1(9)
C11 C12 C17 C16 178.3(5)
C13 C12 C17 C16 1.4(7)
N4 C18 C19 C20 0.0(6)
C18 C19 C20 C21 0.0(7)
C19 C20 C21 C22 0.0(7)
C20 C21 C22 N4 0.0(6)
C20 C21 C22 C23 179.2(4)
N4 C22 C23 N1 -2.7(5)
C21 C22 C23 N1 178.1(4)
N4 C22 C23 C24 175.8(4)
C21 C22 C23 C24 -3.4(6)
N1 C23 C24 C25 1.9(6)
C22 C23 C24 C25 -176.4(4)
C23 C24 C25 C26 -0.2(7)
C24 C25 C26 C27 -1.4(7)
C25 C26 C27 N1 1.3(6)
C25 C26 C27 C28 -179.6(4)
N1 C27 C28 N5 2.5(5)
C26 C27 C28 N5 -176.6(4)
N1 C27 C28 C29 -174.9(4)
C26 C27 C28 C29 6.0(6)
N5 C28 C29 C30 0.0(6)
C27 C28 C29 C30 177.3(4)
C28 C29 C30 C31 -0.5(7)
C29 C30 C31 C32 0.0(7)
C30 C31 C32 N5 0.9(6)
C10 C11 C33 O1 -176.6(3)
C12 C11 C33 O1 2.6(6)
C10 C11 C33 RU1 3.8(4)
C12 C11 C33 RU1 -177.0(3)
C24 C23 N1 C27 -2.0(6)
C22 C23 N1 C27 176.5(3)
C24 C23 N1 RU1 -174.1(3)
C22 C23 N1 RU1 4.5(4)
C26 C27 N1 C23 0.4(5)
C28 C27 N1 C23 -178.8(3)
C26 C27 N1 RU1 172.4(3)
C28 C27 N1 RU1 -6.8(4)
C2 C1 N2 C5 -2.4(5)
C2 C1 N2 RU1 177.4(3)
C4 C5 N2 C1 3.0(5)
C6 C5 N2 C1 -175.7(3)
C4 C5 N2 RU1 -176.8(3)
C6 C5 N2 RU1 4.5(4)
C7 C6 N3 C10 0.0(6)
C5 C6 N3 C10 177.7(3)
C7 C6 N3 RU1 179.5(3)
C5 C6 N3 RU1 -2.8(5)
C11 C10 N3 C6 -179.7(3)
C9 C10 N3 C6 -0.4(6)
C11 C10 N3 RU1 0.7(4)
C9 C10 N3 RU1 -179.9(3)
C19 C18 N4 C22 0.0(6)
C19 C18 N4 RU1 -179.0(3)
C21 C22 N4 C18 -0.1(5)
C23 C22 N4 C18 -179.3(3)
C21 C22 N4 RU1 179.1(3)
C23 C22 N4 RU1 -0.1(4)
C31 C32 N5 C28 -1.3(5)
C31 C32 N5 RU1 179.8(3)
C29 C28 N5 C32 0.8(5)
C27 C28 N5 C32 -176.7(3)
C29 C28 N5 RU1 179.9(3)
C27 C28 N5 RU1 2.4(4)
C10 C9 N6 C13 0.6(7)
C8 C9 N6 C13 -178.3(4)
C14 C13 N6 C9 178.9(5)
C12 C13 N6 C9 -1.7(7)
